data_2222515
loop_
_publ_author_name
'Tailor, Dishant'
'Edler, Kate L.'
'Casper, David M.'
'Hitchcock, Shawn R.'
'Ferrence, Gregory M.'

_publ_section_title (5<i>R</i>,6<i>S</i>)-4-Isopropyl-5-methyl-6-phenyl-3-propanoyl-2<i>H</i>-1,3,4-oxadiazinan-2-one
_journal_coeditor_code ZL2203
_journal_issue 7
_journal_name_full 'Acta Crystallographica Section E'
_journal_page_first o1685
_journal_page_last o1686
_journal_paper_doi 10.1107/S1600536809022363
_journal_volume 65
_journal_year 2009
_chemical_formula_iupac 'C16 H22 N2 O3'
_chemical_formula_moiety 'C16 H22 N2 O3'
_chemical_formula_sum 'C16 H22 N2 O3'
_chemical_formula_weight 290.36
_chemical_name_systematic
;
(5<i>R</i>,6<i>S</i>)-4-Isopropyl-5-methyl-6-phenyl-3-propanoyl-2<i>H</i>-
1,3,4-oxadiazinan-2-one
;
_space_group_IT_number 19
_symmetry_cell_setting orthorhombic
_symmetry_space_group_name_Hall 'P 2ac 2ab'
_symmetry_space_group_name_H-M 'P 21 21 21'
_audit_creation_method 'WinGX routine CIF_UPDATE'
_cell_angle_alpha 90
_cell_angle_beta 90
_cell_angle_gamma 90
_cell_formula_units_Z 4
_cell_length_a 6.8644(3)
_cell_length_b 10.8370(5)
_cell_length_c 21.2348(10)
_cell_measurement_reflns_used 7989
_cell_measurement_temperature 140(2)
_cell_measurement_theta_max 30.437
_cell_measurement_theta_min 2.6855
_cell_volume 1579.65(12)
_computing_cell_refinement 'SAINT-Plus (Bruker, 2003)'
_computing_data_collection 'SMART (Bruker, 2003)'
_computing_data_reduction 'SAINT-Plus (Bruker, 2003)'
_computing_molecular_graphics 'ORTEP-3 for Windows (Farrugia, 1997)'
_computing_publication_material
;
<i>WinGX</i> (Farrugia, 1999) and <i>publCIF</i> (Westrip, 2009)
;
_computing_structure_refinement 'SHELXL-97 (Sheldrick, 2008)'
_computing_structure_solution 'SIR2004 (Burla <i>et al.</i>, 2005)'
_diffrn_measured_fraction_theta_full 1
_diffrn_measured_fraction_theta_max 1
_diffrn_measurement_device_type 'Bruker SMART APEX CCD'
_diffrn_measurement_method \w
_diffrn_radiation_monochromator graphite
_diffrn_radiation_source 'sealed tube'
_diffrn_radiation_type MoK\a
_diffrn_radiation_wavelength 0.71073
_diffrn_reflns_av_R_equivalents 0.022
_diffrn_reflns_limit_h_max 9
_diffrn_reflns_limit_h_min -9
_diffrn_reflns_limit_k_max 14
_diffrn_reflns_limit_k_min -14
_diffrn_reflns_limit_l_max 27
_diffrn_reflns_limit_l_min -28
_diffrn_reflns_number 16184
_diffrn_reflns_theta_full 28.28
_diffrn_reflns_theta_max 28.28
_diffrn_reflns_theta_min 1.92
_diffrn_standards_decay_% 0
_diffrn_standards_number 0
_exptl_absorpt_coefficient_mu 0.085
_exptl_absorpt_correction_T_max 0.9833
_exptl_absorpt_correction_T_min 0.8781
_exptl_absorpt_correction_type multi-scan
_exptl_absorpt_process_details '(SADABS in SAINT-Plus; Bruker, 2003)'
_exptl_crystal_colour colourless
_exptl_crystal_density_diffrn 1.221
_exptl_crystal_density_method 'not measured'
_exptl_crystal_description needle
_exptl_crystal_F_000 624
_exptl_crystal_size_max 0.45
_exptl_crystal_size_mid 0.29
_exptl_crystal_size_min 0.2
_refine_diff_density_max 0.323
_refine_diff_density_min -0.206
_refine_ls_extinction_method none
_refine_ls_goodness_of_fit_ref 1.177
_refine_ls_hydrogen_treatment constr
_refine_ls_matrix_type full
_refine_ls_number_parameters 190
_refine_ls_number_reflns 2263
_refine_ls_number_restraints 0
_refine_ls_restrained_S_all 1.177
_refine_ls_R_factor_all 0.0399
_refine_ls_R_factor_gt 0.0392
_refine_ls_shift/su_max 0.000
_refine_ls_shift/su_mean 0.000
_refine_ls_structure_factor_coef Fsqd
_refine_ls_weighting_details 'calc w=1/[\s^2^(Fo^2^)+(0.0467P)^2^+0.4577P] where P=(Fo^2^+2Fc^2^)/3'
_refine_ls_weighting_scheme calc
_refine_ls_wR_factor_gt 0.0987
_refine_ls_wR_factor_ref 0.0992
_reflns_number_gt 2231
_reflns_number_total 2263
_reflns_threshold_expression >2\s(I)
_cod_data_source_file zl2203.cif
_cod_data_source_block I
_cod_database_code 2222515
_cod_database_fobs_code 2222515

loop_
_symmetry_equiv_pos_as_xyz
'x, y, z'
'-x+1/2, -y, z+1/2'
'x+1/2, -y+1/2, -z'
'-x, y+1/2, -z+1/2'

loop_
_atom_site_type_symbol
_atom_site_label
_atom_site_fract_x
_atom_site_fract_y
_atom_site_fract_z
_atom_site_U_iso_or_equiv
_atom_site_adp_type
_atom_site_calc_flag
_atom_site_refinement_flags
_atom_site_occupancy
_atom_site_disorder_assembly
_atom_site_disorder_group
O O1 0.75439(18) 0.26491(11) 0.44189(6) 0.0196(3) Uani d . 1 . .
C C2 0.8863(3) 0.34214(16) 0.41773(8) 0.0188(3) Uani d . 1 . .
N N3 0.8136(2) 0.44240(13) 0.38381(7) 0.0178(3) Uani d . 1 . .
N N4 0.6120(2) 0.47290(13) 0.39003(6) 0.0166(3) Uani d . 1 . .
C C5 0.5006(2) 0.36039(15) 0.37440(7) 0.0165(3) Uani d . 1 . .
H H5 0.3593 0.3803 0.3796 0.020 Uiso calc R 1 . .
C C6 0.5509(2) 0.25838(16) 0.42207(8) 0.0163(3) Uani d . 1 . .
H H6 0.4683 0.2717 0.4602 0.020 Uiso calc R 1 . .
C C7 0.5138(3) 0.12801(16) 0.39890(8) 0.0187(3) Uani d . 1 . .
C C8 0.6638(3) 0.05224(17) 0.37881(9) 0.0262(4) Uani d . 1 . .
H H8 0.7946 0.0806 0.3807 0.031 Uiso calc R 1 . .
C C9 0.6234(4) -0.06520(19) 0.35596(10) 0.0326(5) Uani d . 1 . .
H H9 0.7270 -0.1166 0.3421 0.039 Uiso calc R 1 . .
C C10 0.4342(4) -0.10773(17) 0.35327(9) 0.0320(5) Uani d . 1 . .
H H10 0.4073 -0.1883 0.3380 0.038 Uiso calc R 1 . .
C C11 0.2841(3) -0.03214(19) 0.37300(10) 0.0315(4) Uani d . 1 . .
H H11 0.1535 -0.0608 0.3710 0.038 Uiso calc R 1 . .
C C12 0.3230(3) 0.08577(17) 0.39586(9) 0.0251(4) Uani d . 1 . .
H H12 0.2191 0.1373 0.4094 0.030 Uiso calc R 1 . .
C C13 0.5331(3) 0.32666(16) 0.30550(8) 0.0208(3) Uani d . 1 . .
H H13A 0.4971 0.3968 0.2788 0.031 Uiso calc R 1 . .
H H13B 0.4523 0.2552 0.2946 0.031 Uiso calc R 1 . .
H H13C 0.6706 0.3063 0.2988 0.031 Uiso calc R 1 . .
C C14 0.5736(3) 0.52506(17) 0.45405(8) 0.0225(4) Uani d . 1 . .
H H14 0.6017 0.4607 0.4865 0.027 Uiso calc R 1 . .
C C15 0.7025(3) 0.63686(18) 0.46590(10) 0.0310(4) Uani d . 1 . .
H H15A 0.8396 0.6123 0.4632 0.046 Uiso calc R 1 . .
H H15B 0.6756 0.6700 0.5079 0.046 Uiso calc R 1 . .
H H15C 0.6752 0.7002 0.4342 0.046 Uiso calc R 1 . .
C C16 0.3600(3) 0.5623(2) 0.45843(11) 0.0344(5) Uani d . 1 . .
H H16B 0.2776 0.4899 0.4511 0.052 Uiso calc R 1 . .
H H16A 0.3318 0.6253 0.4266 0.052 Uiso calc R 1 . .
H H16C 0.3334 0.5958 0.5004 0.052 Uiso calc R 1 . .
C C17 0.9228(2) 0.50008(16) 0.33572(8) 0.0195(3) Uani d . 1 . .
C C18 0.8239(3) 0.60532(17) 0.30136(9) 0.0245(4) Uani d . 1 . .
H H18A 0.7224 0.5718 0.2730 0.029 Uiso calc R 1 . .
H H18B 0.7594 0.6601 0.3323 0.029 Uiso calc R 1 . .
C C19 0.9691(3) 0.6793(2) 0.26320(11) 0.0344(5) Uani d . 1 . .
H H19C 0.9013 0.7465 0.2414 0.052 Uiso calc R 1 . .
H H19B 1.0317 0.6254 0.2322 0.052 Uiso calc R 1 . .
H H19A 1.0682 0.7139 0.2913 0.052 Uiso calc R 1 . .
O O20 1.08450(19) 0.46487(14) 0.32269(7) 0.0296(3) Uani d . 1 . .
O O21 1.05596(18) 0.32428(13) 0.42830(6) 0.0266(3) Uani d . 1 . .

loop_
_atom_site_aniso_label
_atom_site_aniso_U_11
_atom_site_aniso_U_22
_atom_site_aniso_U_33
_atom_site_aniso_U_12
_atom_site_aniso_U_13
_atom_site_aniso_U_23
O1 0.0168(6) 0.0205(6) 0.0214(6) -0.0011(5) -0.0033(5) 0.0057(5)
C2 0.0173(7) 0.0213(8) 0.0177(7) 0.0005(7) -0.0004(6) 0.0014(6)
N3 0.0122(6) 0.0190(6) 0.0222(7) 0.0004(6) 0.0001(5) 0.0033(5)
N4 0.0121(6) 0.0184(6) 0.0194(6) 0.0011(5) 0.0013(5) -0.0003(5)
C5 0.0144(7) 0.0168(7) 0.0183(7) 0.0007(6) -0.0004(6) 0.0017(6)
C6 0.0126(7) 0.0188(7) 0.0174(7) -0.0009(6) 0.0006(6) 0.0014(6)
C7 0.0216(8) 0.0183(7) 0.0163(7) -0.0009(7) 0.0006(6) 0.0015(6)
C8 0.0260(9) 0.0229(8) 0.0297(9) 0.0018(8) 0.0019(8) -0.0018(7)
C9 0.0420(12) 0.0240(9) 0.0318(10) 0.0069(9) 0.0038(9) -0.0036(8)
C10 0.0539(13) 0.0182(8) 0.0239(9) -0.0074(9) -0.0026(9) -0.0011(7)
C11 0.0337(10) 0.0287(10) 0.0322(10) -0.0126(9) -0.0017(9) 0.0020(8)
C12 0.0238(9) 0.0230(8) 0.0287(9) -0.0032(8) 0.0008(8) 0.0002(7)
C13 0.0223(8) 0.0226(8) 0.0176(7) -0.0019(8) -0.0014(6) 0.0010(6)
C14 0.0281(9) 0.0190(7) 0.0203(8) -0.0011(7) 0.0038(7) -0.0027(6)
C15 0.0372(11) 0.0242(9) 0.0315(9) -0.0071(8) -0.0018(9) -0.0061(8)
C16 0.0311(10) 0.0337(10) 0.0384(11) 0.0030(9) 0.0099(9) -0.0119(9)
C17 0.0172(7) 0.0208(8) 0.0206(7) -0.0032(7) 0.0000(6) 0.0024(6)
C18 0.0202(8) 0.0239(8) 0.0295(9) 0.0003(8) 0.0032(7) 0.0086(7)
C19 0.0281(10) 0.0326(10) 0.0424(11) -0.0031(9) 0.0066(9) 0.0167(9)
O20 0.0183(6) 0.0387(8) 0.0318(7) 0.0052(6) 0.0061(5) 0.0110(6)
O21 0.0160(6) 0.0325(7) 0.0314(7) 0.0020(6) -0.0018(5) 0.0102(6)

loop_
_atom_type_symbol
_atom_type_description
_atom_type_scat_dispersion_real
_atom_type_scat_dispersion_imag
_atom_type_scat_source
C C 0.0033 0.0016 'International Tables Vol C Tables 4.2.6.8 and 6.1.1.4'
H H 0 0 'International Tables Vol C Tables 4.2.6.8 and 6.1.1.4'
N N 0.0061 0.0033 'International Tables Vol C Tables 4.2.6.8 and 6.1.1.4'
O O 0.0106 0.006 'International Tables Vol C Tables 4.2.6.8 and 6.1.1.4'

loop_
_geom_angle_atom_site_label_1
_geom_angle_atom_site_label_2
_geom_angle_atom_site_label_3
_geom_angle_site_symmetry_1
_geom_angle_site_symmetry_3
_geom_angle
_geom_angle_publ_flag
C2 O1 C6 . . 124.62(13) ?
O21 C2 O1 . . 118.98(16) ?
O21 C2 N3 . . 124.62(16) ?
O1 C2 N3 . . 116.34(15) ?
C2 N3 C17 . . 121.86(14) ?
C2 N3 N4 . . 118.59(14) ?
C17 N3 N4 . . 118.58(14) ?
N3 N4 C5 . . 106.83(12) ?
N3 N4 C14 . . 110.01(13) ?
C5 N4 C14 . . 115.14(13) ?
N4 C5 C13 . . 109.75(13) ?
N4 C5 C6 . . 109.23(13) ?
C13 C5 C6 . . 115.24(14) ?
N4 C5 H5 . . 107.4 ?
C13 C5 H5 . . 107.4 ?
C6 C5 H5 . . 107.4 ?
O1 C6 C7 . . 107.41(14) ?
O1 C6 C5 . . 111.69(13) ?
C7 C6 C5 . . 114.71(13) ?
O1 C6 H6 . . 107.6 ?
C7 C6 H6 . . 107.6 ?
C5 C6 H6 . . 107.6 ?
C8 C7 C12 . . 119.44(17) ?
C8 C7 C6 . . 121.81(16) ?
C12 C7 C6 . . 118.71(15) ?
C7 C8 C9 . . 120.16(19) ?
C7 C8 H8 . . 119.9 ?
C9 C8 H8 . . 119.9 ?
C10 C9 C8 . . 120.54(19) ?
C10 C9 H9 . . 119.7 ?
C8 C9 H9 . . 119.7 ?
C9 C10 C11 . . 119.44(18) ?
C9 C10 H10 . . 120.3 ?
C11 C10 H10 . . 120.3 ?
C10 C11 C12 . . 120.46(19) ?
C10 C11 H11 . . 119.8 ?
C12 C11 H11 . . 119.8 ?
C7 C12 C11 . . 119.96(18) ?
C7 C12 H12 . . 120.0 ?
C11 C12 H12 . . 120.0 ?
C5 C13 H13A . . 109.5 ?
C5 C13 H13B . . 109.5 ?
H13A C13 H13B . . 109.5 ?
C5 C13 H13C . . 109.5 ?
H13A C13 H13C . . 109.5 ?
H13B C13 H13C . . 109.5 ?
N4 C14 C15 . . 110.40(15) ?
N4 C14 C16 . . 108.99(15) ?
C15 C14 C16 . . 109.78(16) ?
N4 C14 H14 . . 109.2 ?
C15 C14 H14 . . 109.2 ?
C16 C14 H14 . . 109.2 ?
C14 C15 H15A . . 109.5 ?
C14 C15 H15B . . 109.5 ?
H15A C15 H15B . . 109.5 ?
C14 C15 H15C . . 109.5 ?
H15A C15 H15C . . 109.5 ?
H15B C15 H15C . . 109.5 ?
C14 C16 H16B . . 109.5 ?
C14 C16 H16A . . 109.5 ?
H16B C16 H16A . . 109.5 ?
C14 C16 H16C . . 109.5 ?
H16B C16 H16C . . 109.5 ?
H16A C16 H16C . . 109.5 ?
O20 C17 N3 . . 120.94(16) ?
O20 C17 C18 . . 122.72(16) ?
N3 C17 C18 . . 116.33(15) ?
C19 C18 C17 . . 111.18(16) ?
C19 C18 H18A . . 109.4 ?
C17 C18 H18A . . 109.4 ?
C19 C18 H18B . . 109.4 ?
C17 C18 H18B . . 109.4 ?
H18A C18 H18B . . 108.0 ?
C18 C19 H19C . . 109.5 ?
C18 C19 H19B . . 109.5 ?
H19C C19 H19B . . 109.5 ?
C18 C19 H19A . . 109.5 ?
H19C C19 H19A . . 109.5 ?
H19B C19 H19A . . 109.5 ?

loop_
_geom_bond_atom_site_label_1
_geom_bond_atom_site_label_2
_geom_bond_site_symmetry_2
_geom_bond_distance
_geom_bond_publ_flag
O1 C2 . 1.336(2) ?
O1 C6 . 1.460(2) ?
C2 O21 . 1.202(2) ?
C2 N3 . 1.396(2) ?
N3 C17 . 1.413(2) ?
N3 N4 . 1.4291(19) ?
N4 C5 . 1.477(2) ?
N4 C14 . 1.496(2) ?
C5 C13 . 1.524(2) ?
C5 C6 . 1.538(2) ?
C5 H5 . 1.0000 ?
C6 C7 . 1.518(2) ?
C6 H6 . 1.0000 ?
C7 C8 . 1.384(3) ?
C7 C12 . 1.389(3) ?
C8 C9 . 1.390(3) ?
C8 H8 . 0.9500 ?
C9 C10 . 1.379(3) ?
C9 H9 . 0.9500 ?
C10 C11 . 1.381(3) ?
C10 H10 . 0.9500 ?
C11 C12 . 1.393(3) ?
C11 H11 . 0.9500 ?
C12 H12 . 0.9500 ?
C13 H13A . 0.9800 ?
C13 H13B . 0.9800 ?
C13 H13C . 0.9800 ?
C14 C15 . 1.521(3) ?
C14 C16 . 1.523(3) ?
C14 H14 . 1.0000 ?
C15 H15A . 0.9800 ?
C15 H15B . 0.9800 ?
C15 H15C . 0.9800 ?
C16 H16B . 0.9800 ?
C16 H16A . 0.9800 ?
C16 H16C . 0.9800 ?
C17 O20 . 1.206(2) ?
C17 C18 . 1.515(2) ?
C18 C19 . 1.514(3) ?
C18 H18A . 0.9900 ?
C18 H18B . 0.9900 ?
C19 H19C . 0.9800 ?
C19 H19B . 0.9800 ?
C19 H19A . 0.9800 ?

loop_
_geom_hbond_atom_site_label_D
_geom_hbond_atom_site_label_H
_geom_hbond_atom_site_label_A
_geom_hbond_site_symmetry_A
_geom_hbond_distance_DH
_geom_hbond_distance_HA
_geom_hbond_distance_DA
_geom_hbond_angle_DHA
C8 H8 O1 . 0.95 2.40 2.737(2) 100.5
C14 H14 O1 . 1.00 2.55 3.091(2) 113.8
C15 H15A N3 . 0.98 2.50 2.839(2) 99.8
C5 H5 O20 1_455 1.00 2.42 3.263(2) 141.5
C16 H16B O21 1_455 0.98 2.40 3.380(3) 174.9
C12 H12 O21 1_455 0.95 2.35 3.243(2) 156.4
C5 H5 O21 1_455 1.00 2.40 3.283(2) 146.5
C6 H6 O1 3_456 1.00 2.58 3.543(2) 162.8

loop_
_geom_torsion_atom_site_label_1
_geom_torsion_atom_site_label_2
_geom_torsion_atom_site_label_3
_geom_torsion_atom_site_label_4
_geom_torsion_site_symmetry_1
_geom_torsion_site_symmetry_2
_geom_torsion_site_symmetry_3
_geom_torsion_site_symmetry_4
_geom_torsion
_geom_torsion_publ_flag
C6 O1 C2 O21 . . . . -165.68(17) ?
C6 O1 C2 N3 . . . . 17.1(2) ?
O21 C2 N3 C17 . . . . 29.6(3) ?
O1 C2 N3 C17 . . . . -153.40(15) ?
O21 C2 N3 N4 . . . . -161.87(17) ?
O1 C2 N3 N4 . . . . 15.2(2) ?
C2 N3 N4 C5 . . . . -55.15(18) ?
C17 N3 N4 C5 . . . . 113.79(15) ?
C2 N3 N4 C14 . . . . 70.48(18) ?
C17 N3 N4 C14 . . . . -120.58(16) ?
N3 N4 C5 C13 . . . . -64.81(16) ?
C14 N4 C5 C13 . . . . 172.72(14) ?
N3 N4 C5 C6 . . . . 62.43(16) ?
C14 N4 C5 C6 . . . . -60.04(17) ?
C2 O1 C6 C7 . . . . 120.86(16) ?
C2 O1 C6 C5 . . . . -5.7(2) ?
N4 C5 C6 O1 . . . . -34.68(18) ?
C13 C5 C6 O1 . . . . 89.39(17) ?
N4 C5 C6 C7 . . . . -157.20(14) ?
C13 C5 C6 C7 . . . . -33.1(2) ?
O1 C6 C7 C8 . . . . -22.1(2) ?
C5 C6 C7 C8 . . . . 102.74(19) ?
O1 C6 C7 C12 . . . . 160.20(15) ?
C5 C6 C7 C12 . . . . -75.0(2) ?
C12 C7 C8 C9 . . . . -0.2(3) ?
C6 C7 C8 C9 . . . . -177.88(17) ?
C7 C8 C9 C10 . . . . -0.3(3) ?
C8 C9 C10 C11 . . . . 0.6(3) ?
C9 C10 C11 C12 . . . . -0.4(3) ?
C8 C7 C12 C11 . . . . 0.3(3) ?
C6 C7 C12 C11 . . . . 178.08(16) ?
C10 C11 C12 C7 . . . . 0.0(3) ?
N3 N4 C14 C15 . . . . 56.73(18) ?
C5 N4 C14 C15 . . . . 177.48(15) ?
N3 N4 C14 C16 . . . . 177.38(15) ?
C5 N4 C14 C16 . . . . -61.87(18) ?
C2 N3 C17 O20 . . . . -0.7(3) ?
N4 N3 C17 O20 . . . . -169.21(16) ?
C2 N3 C17 C18 . . . . 178.17(16) ?
N4 N3 C17 C18 . . . . 9.6(2) ?
O20 C17 C18 C19 . . . . -15.4(3) ?
N3 C17 C18 C19 . . . . 165.80(17) ?
O21 C2 C17 O20 . . . . 23.67(17) ?

loop_
_cod_related_entry_id
_cod_related_entry_database
_cod_related_entry_code
1 ChemSpider 24742614
